data_4133229
loop_
_publ_author_name
'X\'emard, Mathieu'
'Zimmer, S\'ebastien'
'Cordier, Marie'
'Goudy, Violaine'
'Ricard, Louis'
'Clavagu\'era, Carine'
'Nocton, Gr\'egory'

_publ_section_title
;
 Lanthanidocenes: Synthesis, Structure, and Bonding of Linear Sandwich
 Complexes of Lanthanides.
;
_journal_issue 43
_journal_name_full 'Journal of the American Chemical Society'
_journal_page_first 14433
_journal_page_last 14439
_journal_paper_doi 10.1021/jacs.8b09081
_journal_volume 140
_journal_year 2018
_chemical_formula_moiety 'C13 H19 K O'
_chemical_formula_sum 'C13 H19 K O'
_chemical_formula_weight 230.38
_space_group_crystal_system monoclinic
_space_group_IT_number 14
_space_group_name_Hall '-P 2yn'
_space_group_name_H-M_alt 'P 1 21/n 1'
_atom_sites_solution_hydrogens geom
_audit_creation_method SHELXL-2014/7
_cell_angle_alpha 90
_cell_angle_beta 107.269(2)
_cell_angle_gamma 90
_cell_formula_units_Z 4
_cell_length_a 7.6540(4)
_cell_length_b 17.3050(9)
_cell_length_c 10.5413(6)
_cell_measurement_reflns_used 3500
_cell_measurement_temperature 150.0(1)
_cell_measurement_theta_max 27.2604
_cell_measurement_theta_min 2.3407
_cell_volume 1333.28(13)
_computing_cell_refinement 'Bruker SAINT'
_computing_data_collection 'Bruker APEX2'
_computing_data_reduction 'Bruker SAINT'
_computing_molecular_graphics 'PLATON (Spek, 2009)'
_computing_structure_refinement 'SHELXL-2014/7 (Sheldrick, 2014)'
_computing_structure_solution 'SIR97 (Altomare et al., 1999)'
_diffrn_ambient_temperature 150(2)
_diffrn_measured_fraction_theta_full 0.998
_diffrn_measured_fraction_theta_max 0.990
_diffrn_measurement_device_type 'Kappa APEX II'
_diffrn_measurement_method 'phi and omega scans'
_diffrn_radiation_type MoK\a
_diffrn_radiation_wavelength 0.71069
_diffrn_reflns_av_R_equivalents 0.0315
_diffrn_reflns_av_unetI/netI 0.0306
_diffrn_reflns_Laue_measured_fraction_full 0.998
_diffrn_reflns_Laue_measured_fraction_max 0.990
_diffrn_reflns_limit_h_max 9
_diffrn_reflns_limit_h_min -9
_diffrn_reflns_limit_k_max 21
_diffrn_reflns_limit_k_min -21
_diffrn_reflns_limit_l_max 13
_diffrn_reflns_limit_l_min -13
_diffrn_reflns_number 9473
_diffrn_reflns_point_group_measured_fraction_full 0.998
_diffrn_reflns_point_group_measured_fraction_max 0.990
_diffrn_reflns_theta_full 25.240
_diffrn_reflns_theta_max 27.487
_diffrn_reflns_theta_min 2.341
_exptl_absorpt_coefficient_mu 0.373
_exptl_absorpt_correction_T_max 0.7456
_exptl_absorpt_correction_T_min 0.6979
_exptl_absorpt_correction_type multi-scan
_exptl_absorpt_process_details SADABS
_exptl_crystal_colour 'greenish brown'
_exptl_crystal_density_diffrn 1.148
_exptl_crystal_description plate
_exptl_crystal_F_000 496
_exptl_crystal_size_max 0.240
_exptl_crystal_size_mid 0.200
_exptl_crystal_size_min 0.120
_refine_diff_density_max 0.591
_refine_diff_density_min -0.264
_refine_diff_density_rms 0.072
_refine_ls_extinction_method none
_refine_ls_goodness_of_fit_ref 1.051
_refine_ls_hydrogen_treatment mixed
_refine_ls_matrix_type full
_refine_ls_number_parameters 154
_refine_ls_number_reflns 3027
_refine_ls_number_restraints 0
_refine_ls_restrained_S_all 1.051
_refine_ls_R_factor_all 0.0662
_refine_ls_R_factor_gt 0.0536
_refine_ls_shift/su_max 0.001
_refine_ls_shift/su_mean 0.000
_refine_ls_structure_factor_coef Fsqd
_refine_ls_weighting_details 'w=1/[\s^2^(Fo^2^)+(0.1006P)^2^+0.4131P] where P=(Fo^2^+2Fc^2^)/3'
_refine_ls_weighting_scheme calc
_refine_ls_wR_factor_gt 0.1534
_refine_ls_wR_factor_ref 0.1660
_reflns_Friedel_coverage 0.000
_reflns_number_gt 2442
_reflns_number_total 3027
_reflns_threshold_expression 'I > 2\s(I)'
_cod_data_source_file ja8b09081_si_002.cif
_cod_data_source_block KL1OEt2
_cod_original_cell_volume 1333.28(12)
_cod_original_sg_symbol_H-M 'P 21/n'
_cod_database_code 4133229
_shelx_shelxl_version_number 2014/7
_shelx_space_group_comment
;
The symmetry employed for this shelxl refinement is uniquely defined
by the following loop, which should always be used as a source of
symmetry information in preference to the above space-group names.
They are only intended as comments.
;
_shelx_estimated_absorpt_t_min 0.916
_shelx_estimated_absorpt_t_max 0.957

loop_
_space_group_symop_operation_xyz
'x, y, z'
'-x+1/2, y+1/2, -z+1/2'
'-x, -y, -z'
'x-1/2, -y-1/2, z-1/2'

loop_
_atom_site_label
_atom_site_type_symbol
_atom_site_fract_x
_atom_site_fract_y
_atom_site_fract_z
_atom_site_U_iso_or_equiv
_atom_site_adp_type
_atom_site_occupancy
_atom_site_site_symmetry_order
_atom_site_calc_flag
_atom_site_refinement_flags_posn
_atom_site_refinement_flags_adp
_atom_site_refinement_flags_occupancy
_atom_site_disorder_assembly
_atom_site_disorder_group
K1 K 0.52327(6) 0.28503(3) 0.12096(4) 0.0421(2) Uani 1 1 d . . . . .
O1 O 0.61837(19) 0.43435(8) 0.15758(15) 0.0421(4) Uani 1 1 d . . . . .
C1 C 0.4213(7) 0.1411(3) -0.0464(4) 0.0439(15) Uani 0.602(12) 1 d . . P A 1
H1 H 0.3202 0.1534 -0.1210 0.053 Uiso 0.602(12) 1 calc R U P A 1
C1A C 0.5013(13) 0.1110(5) -0.0018(9) 0.065(3) Uani 0.398(12) 1 d . . P A 2
H1A H 0.5603 0.0622 0.0147 0.078 Uiso 0.398(12) 1 calc R U P A 2
C2 C 0.3616(4) 0.11408(16) 0.0546(3) 0.0627(7) Uani 1 1 d . . . . .
H2 H 0.4185 0.0731 0.1120 0.075 Uiso 0.602(12) 1 calc R U P A 1
H2A H 0.3763 0.0706 0.1119 0.075 Uiso 0.398(12) 1 calc R U P A 2
C3 C 0.2096(4) 0.15294(19) 0.0640(3) 0.0671(8) Uani 1 1 d . . . . .
H3 H 0.1525 0.1307 0.1240 0.081 Uiso 1 1 calc R U . . .
C4 C 0.1238(4) 0.22043(19) -0.0006(3) 0.0638(8) Uani 1 1 d . . . . .
H4 H 0.0131 0.2298 0.0201 0.077 Uiso 1 1 calc R U . . .
C5 C 0.1529(4) 0.27826(17) -0.0867(3) 0.0610(8) Uani 1 1 d . . . . .
H5 H 0.0567 0.3150 -0.1025 0.073 Uiso 1 1 calc R U . . .
C6 C 0.2782(4) 0.30118(15) -0.1595(2) 0.0534(6) Uani 1 1 d . . . . .
H6 H 0.2373 0.3485 -0.2042 0.064 Uiso 1 1 calc R U . . .
C7 C 0.4389(4) 0.27785(17) -0.1870(2) 0.0577(7) Uani 1 1 d . . . . .
H7 H 0.4651 0.3121 -0.2493 0.069 Uiso 1 1 calc R U . . .
C8 C 0.5705(5) 0.22102(18) -0.1522(3) 0.0653(8) Uani 1 1 d . . . . .
H8 H 0.6700 0.2275 -0.1878 0.078 Uiso 1 1 calc R U . . .
C9 C 0.5812(4) 0.1560(2) -0.0736(3) 0.0669(8) Uani 1 1 d . . . . .
H9 H 0.6881 0.1252 -0.0423 0.080 Uiso 0.602(12) 1 calc R U P A 1
H9A H 0.6956 0.1325 -0.0675 0.080 Uiso 0.398(12) 1 calc R U P A 2
C10 C 0.8429(3) 0.40891(16) 0.0474(3) 0.0561(6) Uani 1 1 d . . . . .
H10A H 0.9407 0.4326 0.0181 0.082(10) Uiso 1 1 calc R . . . .
H10B H 0.7443 0.3919 -0.0303 0.049(7) Uiso 1 1 calc R . . . .
H10C H 0.8917 0.3643 0.1041 0.066(8) Uiso 1 1 calc R . . . .
C11 C 0.7697(3) 0.46679(13) 0.1240(3) 0.0500(6) Uani 1 1 d . . . . .
H11A H 0.8666 0.4814 0.2059 0.060 Uiso 1 1 calc R U . . .
H11B H 0.7304 0.5139 0.0698 0.060 Uiso 1 1 calc R U . . .
C12 C 0.5459(4) 0.48512(14) 0.2356(3) 0.0542(6) Uani 1 1 d . . . . .
H12A H 0.5072 0.5342 0.1873 0.065 Uiso 1 1 calc R U . . .
H12B H 0.6407 0.4969 0.3203 0.065 Uiso 1 1 calc R U . . .
C13 C 0.3859(4) 0.44722(17) 0.2631(3) 0.0666(7) Uani 1 1 d . . . . .
H13A H 0.3311 0.4828 0.3128 0.075(9) Uiso 1 1 calc R . . . .
H13B H 0.4264 0.4003 0.3155 0.085(10) Uiso 1 1 calc R . . . .
H13C H 0.2949 0.4337 0.1789 0.071(9) Uiso 1 1 calc R . . . .

loop_
_atom_site_aniso_label
_atom_site_aniso_U_11
_atom_site_aniso_U_22
_atom_site_aniso_U_33
_atom_site_aniso_U_23
_atom_site_aniso_U_13
_atom_site_aniso_U_12
K1 0.0486(3) 0.0354(3) 0.0346(3) -0.00038(16) 0.0005(2) -0.00479(18)
O1 0.0413(8) 0.0334(7) 0.0474(9) 0.0005(6) 0.0064(6) -0.0008(6)
C1 0.045(3) 0.038(2) 0.040(2) -0.0114(18) 0.0000(18) 0.000(2)
C1A 0.063(5) 0.046(4) 0.063(5) -0.011(3) -0.019(4) 0.020(4)
C2 0.0782(19) 0.0497(14) 0.0561(15) 0.0018(12) 0.0134(13) -0.0187(13)
C3 0.0558(16) 0.0723(18) 0.0728(18) -0.0085(15) 0.0184(13) -0.0178(14)
C4 0.0442(14) 0.090(2) 0.0580(16) -0.0186(14) 0.0167(12) -0.0111(13)
C5 0.0424(13) 0.082(2) 0.0487(14) -0.0257(13) -0.0019(11) 0.0115(12)
C6 0.0667(16) 0.0486(12) 0.0330(11) -0.0057(9) -0.0031(10) -0.0048(11)
C7 0.0626(16) 0.0731(18) 0.0357(12) -0.0107(11) 0.0119(11) -0.0188(13)
C8 0.0724(19) 0.075(2) 0.0523(15) -0.0153(13) 0.0246(14) -0.0088(15)
C9 0.0533(15) 0.080(2) 0.0687(18) -0.0277(16) 0.0203(13) 0.0009(14)
C10 0.0481(13) 0.0537(14) 0.0667(16) 0.0071(12) 0.0173(12) -0.0009(11)
C11 0.0470(12) 0.0399(11) 0.0596(14) 0.0015(10) 0.0104(10) -0.0094(9)
C12 0.0584(14) 0.0386(11) 0.0632(15) -0.0005(10) 0.0142(12) 0.0084(10)
C13 0.0678(17) 0.0595(16) 0.080(2) 0.0054(14) 0.0339(16) 0.0143(14)

loop_
_atom_type_symbol
_atom_type_description
_atom_type_scat_dispersion_real
_atom_type_scat_dispersion_imag
_atom_type_scat_source
C C 0.0033 0.0016 'International Tables Vol C Tables 4.2.6.8 and 6.1.1.4'
H H 0.0000 0.0000 'International Tables Vol C Tables 4.2.6.8 and 6.1.1.4'
K K 0.2009 0.2494 'International Tables Vol C Tables 4.2.6.8 and 6.1.1.4'
O O 0.0106 0.0060 'International Tables Vol C Tables 4.2.6.8 and 6.1.1.4'

loop_
_geom_angle_atom_site_label_1
_geom_angle_atom_site_label_2
_geom_angle_atom_site_label_3
_geom_angle
_geom_angle_site_symmetry_1
_geom_angle_site_symmetry_3
O1 K1 C6 106.63(6) . 4_666
O1 K1 C6 96.63(6) . .
C6 K1 C6 153.15(5) 4_666 .
O1 K1 C1 153.08(10) . .
C6 K1 C1 92.13(13) 4_666 .
C6 K1 C1 61.61(12) . .
O1 K1 C5 107.31(7) . .
C6 K1 C5 143.81(8) 4_666 .
C6 K1 C5 27.81(8) . .
C1 K1 C5 61.38(13) . .
O1 K1 C7 98.73(6) . .
C6 K1 C7 132.89(8) 4_666 .
C6 K1 C7 26.42(8) . .
C1 K1 C7 54.62(11) . .
C5 K1 C7 52.07(8) . .
O1 K1 C5 101.63(7) . 4_666
C6 K1 C5 27.31(8) 4_666 4_666
C6 K1 C5 156.94(7) . 4_666
C1 K1 C5 103.72(12) . 4_666
C5 K1 C5 130.66(9) . 4_666
C7 K1 C5 156.18(8) . 4_666
O1 K1 C4 126.17(7) . .
C6 K1 C4 118.41(8) 4_666 .
C6 K1 C4 52.12(8) . .
C1 K1 C4 54.39(11) . .
C5 K1 C4 26.36(8) . .
C7 K1 C4 71.72(8) . .
C5 K1 C4 105.14(8) 4_666 .
O1 K1 C9 133.80(7) . .
C6 K1 C9 87.95(8) 4_666 .
C6 K1 C9 65.99(8) . .
C1 K1 C9 25.39(10) . .
C5 K1 C9 77.54(7) . .
C7 K1 C9 47.15(9) . .
C5 K1 C9 109.08(9) 4_666 .
C4 K1 C9 77.92(7) . .
O1 K1 C2 172.92(7) . .
C6 K1 C2 80.03(8) 4_666 .
C6 K1 C2 77.49(7) . .
C1 K1 C2 25.03(10) . .
C5 K1 C2 65.68(8) . .
C7 K1 C2 77.80(7) . .
C5 K1 C2 83.17(7) 4_666 .
C4 K1 C2 46.97(8) . .
C9 K1 C2 47.40(8) . .
O1 K1 C8 111.37(7) . .
C6 K1 C8 107.77(8) 4_666 .
C6 K1 C8 49.65(8) . .
C1 K1 C8 42.95(10) . .
C5 K1 C8 70.60(8) . .
C7 K1 C8 25.12(8) . .
C5 K1 C8 132.38(9) 4_666 .
C4 K1 C8 82.34(8) . .
C9 K1 C8 25.16(8) . .
C2 K1 C8 67.91(8) . .
O1 K1 C3 149.46(7) . .
C6 K1 C3 94.00(8) 4_666 .
C6 K1 C3 70.84(8) . .
C1 K1 C3 42.32(10) . .
C5 K1 C3 49.84(9) . .
C7 K1 C3 82.30(7) . .
C5 K1 C3 86.37(8) 4_666 .
C4 K1 C3 25.49(8) . .
C9 K1 C3 67.61(8) . .
C2 K1 C3 24.60(8) . .
C8 K1 C3 82.23(8) . .
C11 O1 C12 112.69(17) . .
C11 O1 K1 123.41(13) . .
C12 O1 K1 122.83(13) . .
C2 C1 C9 139.6(5) . .
C2 C1 K1 85.12(19) . .
C9 C1 K1 82.80(19) . .
C2 C1 H1 110.2 . .
C9 C1 H1 110.2 . .
K1 C1 H1 107.8 . .
C9 C1A C2 139.6(8) . .
C9 C1A K1 73.3(3) . .
C2 C1A K1 75.4(3) . .
C9 C1A H1A 110.2 . .
C2 C1A H1A 110.2 . .
K1 C1A H1A 141.6 . .
C1 C2 C3 112.2(4) . .
C1A C2 C3 146.9(5) . .
C1 C2 K1 69.85(18) . .
C1A C2 K1 80.2(3) . .
C3 C2 K1 79.20(17) . .
C1 C2 H2 123.9 . .
C3 C2 H2 123.9 . .
K1 C2 H2 118.5 . .
C1A C2 H2A 106.6 . .
C3 C2 H2A 106.6 . .
K1 C2 H2A 128.9 . .
C2 C3 C4 130.8(3) . .
C2 C3 K1 76.20(15) . .
C4 C3 K1 73.65(16) . .
C2 C3 H3 114.6 . .
C4 C3 H3 114.6 . .
K1 C3 H3 128.6 . .
C3 C4 C5 139.2(3) . .
C3 C4 K1 80.86(16) . .
C5 C4 K1 71.97(15) . .
C3 C4 H4 110.4 . .
C5 C4 H4 110.4 . .
K1 C4 H4 132.1 . .
C4 C5 C6 142.1(3) . .
C4 C5 K1 81.67(16) . .
C6 C5 K1 75.38(14) . .
C4 C5 K1 108.63(17) . 4_565
C6 C5 K1 69.03(13) . 4_565
K1 C5 K1 132.74(9) . 4_565
C4 C5 H5 108.9 . .
C6 C5 H5 108.9 . .
K1 C5 H5 127.7 . .
K1 C5 H5 93.4 4_565 .
C7 C6 C5 142.0(3) . .
C7 C6 K1 96.23(15) . 4_565
C5 C6 K1 83.66(14) . 4_565
C7 C6 K1 81.21(15) . .
C5 C6 K1 76.81(14) . .
K1 C6 K1 142.96(9) 4_565 .
C7 C6 H6 109.0 . .
C5 C6 H6 109.0 . .
K1 C6 H6 90.2 4_565 .
K1 C6 H6 125.8 . .
C8 C7 C6 140.1(3) . .
C8 C7 K1 80.94(16) . .
C6 C7 K1 72.37(13) . .
C8 C7 K1 114.25(18) . 4_565
C6 C7 K1 59.55(13) . 4_565
K1 C7 K1 120.02(8) . 4_565
C8 C7 H7 110.0 . .
C6 C7 H7 110.0 . .
K1 C7 H7 132.4 . .
K1 C7 H7 98.1 4_565 .
C7 C8 C9 130.4(3) . .
C7 C8 K1 73.94(15) . .
C9 C8 K1 75.27(16) . .
C7 C8 H8 114.8 . .
C9 C8 H8 114.8 . .
K1 C8 H8 129.2 . .
C1A C9 C8 147.8(5) . .
C1 C9 C8 112.5(4) . .
C1A C9 K1 82.5(3) . .
C1 C9 K1 71.81(18) . .
C8 C9 K1 79.56(16) . .
C1 C9 H9 123.7 . .
C8 C9 H9 123.7 . .
K1 C9 H9 116.4 . .
C1A C9 H9A 106.1 . .
C8 C9 H9A 106.1 . .
K1 C9 H9A 124.3 . .
C11 C10 K1 83.81(13) . .
C11 C10 H10A 109.5 . .
K1 C10 H10A 166.7 . .
C11 C10 H10B 109.5 . .
K1 C10 H10B 65.6 . .
H10A C10 H10B 109.5 . .
C11 C10 H10C 109.5 . .
K1 C10 H10C 63.1 . .
H10A C10 H10C 109.5 . .
H10B C10 H10C 109.5 . .
O1 C11 C10 109.45(18) . .
O1 C11 H11A 109.8 . .
C10 C11 H11A 109.8 . .
O1 C11 H11B 109.8 . .
C10 C11 H11B 109.8 . .
H11A C11 H11B 108.2 . .
O1 C12 C13 108.9(2) . .
O1 C12 H12A 109.9 . .
C13 C12 H12A 109.9 . .
O1 C12 H12B 109.9 . .
C13 C12 H12B 109.9 . .
H12A C12 H12B 108.3 . .
C12 C13 K1 84.32(14) . .
C12 C13 H13A 109.5 . .
K1 C13 H13A 165.3 . .
C12 C13 H13B 109.5 . .
K1 C13 H13B 59.3 . .
H13A C13 H13B 109.5 . .
C12 C13 H13C 109.5 . .
K1 C13 H13C 69.0 . .
H13A C13 H13C 109.5 . .
H13B C13 H13C 109.5 . .

loop_
_geom_bond_atom_site_label_1
_geom_bond_atom_site_label_2
_geom_bond_distance
_geom_bond_site_symmetry_2
K1 O1 2.6811(15) .
K1 C6 2.951(2) 4_666
K1 C6 3.007(2) .
K1 C1 3.018(3) .
K1 C5 3.026(3) .
K1 C7 3.118(3) .
K1 C5 3.141(2) 4_666
K1 C4 3.148(3) .
K1 C9 3.151(3) .
K1 C2 3.203(3) .
K1 C8 3.205(3) .
K1 C3 3.240(3) .
O1 C11 1.423(3) .
O1 C12 1.424(3) .
C1 C2 1.360(5) .
C1 C9 1.362(5) .
C1 H1 0.9500 .
C1A C9 1.352(10) .
C1A C2 1.370(9) .
C1A H1A 0.9500 .
C2 C3 1.373(4) .
C2 H2 0.9500 .
C2 H2A 0.9500 .
C3 C4 1.412(5) .
C3 H3 0.9500 .
C4 C5 1.413(4) .
C4 H4 0.9500 .
C5 C6 1.450(4) .
C5 K1 3.141(2) 4_565
C5 H5 0.9500 .
C6 C7 1.404(4) .
C6 K1 2.951(2) 4_565
C6 H6 0.9500 .
C7 C8 1.378(4) .
C7 K1 3.403(3) 4_565
C7 H7 0.9500 .
C8 C9 1.386(5) .
C8 H8 0.9500 .
C9 H9 0.9500 .
C9 H9A 0.9500 .
C10 C11 1.496(4) .
C10 H10A 0.9800 .
C10 H10B 0.9800 .
C10 H10C 0.9800 .
C11 H11A 0.9900 .
C11 H11B 0.9900 .
C12 C13 1.491(4) .
C12 H12A 0.9900 .
C12 H12B 0.9900 .
C13 H13A 0.9800 .
C13 H13B 0.9800 .
C13 H13C 0.9800 .

loop_
_geom_torsion_atom_site_label_1
_geom_torsion_atom_site_label_2
_geom_torsion_atom_site_label_3
_geom_torsion_atom_site_label_4
_geom_torsion
_geom_torsion_site_symmetry_1
_geom_torsion_site_symmetry_4
C9 C1 C2 C3 141.5(5) . .
K1 C1 C2 C3 68.6(2) . .
C9 C1 C2 K1 72.9(5) . .
C9 C1A C2 C3 12.2(14) . .
K1 C1A C2 C3 52.2(6) . .
C9 C1A C2 K1 -40.0(8) . .
C1 C2 C3 C4 -9.3(4) . .
C1A C2 C3 C4 1.1(8) . .
K1 C2 C3 C4 53.5(3) . .
C1 C2 C3 K1 -62.9(2) . .
C1A C2 C3 K1 -52.4(7) . .
C2 C3 C4 C5 -6.2(6) . .
K1 C3 C4 C5 48.3(3) . .
C2 C3 C4 K1 -54.5(3) . .
C3 C4 C5 C6 2.1(6) . .
K1 C4 C5 C6 52.9(3) . .
C3 C4 C5 K1 -50.8(4) . .
C3 C4 C5 K1 81.6(4) . 4_565
K1 C4 C5 K1 132.41(12) . 4_565
C4 C5 C6 C7 1.7(6) . .
K1 C5 C6 C7 56.3(3) . .
K1 C5 C6 C7 -92.0(3) 4_565 .
C4 C5 C6 K1 93.7(4) . 4_565
K1 C5 C6 K1 148.32(7) . 4_565
C4 C5 C6 K1 -54.6(3) . .
K1 C5 C6 K1 -148.32(7) 4_565 .
C5 C6 C7 C8 -4.6(6) . .
K1 C6 C7 C8 -92.3(4) 4_565 .
K1 C6 C7 C8 50.4(4) . .
C5 C6 C7 K1 -55.0(3) . .
K1 C6 C7 K1 -142.72(9) 4_565 .
C5 C6 C7 K1 87.7(3) . 4_565
K1 C6 C7 K1 142.72(9) . 4_565
C6 C7 C8 C9 5.7(6) . .
K1 C7 C8 C9 53.7(3) . .
K1 C7 C8 C9 -65.2(4) 4_565 .
C6 C7 C8 K1 -48.1(3) . .
K1 C7 C8 K1 -118.93(13) 4_565 .
C2 C1A C9 C8 -15.9(14) . .
K1 C1A C9 C8 -56.4(7) . .
C2 C1A C9 K1 40.5(9) . .
C2 C1 C9 C8 -143.6(5) . .
K1 C1 C9 C8 -70.0(2) . .
C2 C1 C9 K1 -73.7(5) . .
C7 C8 C9 C1A 3.9(9) . .
K1 C8 C9 C1A 57.1(7) . .
C7 C8 C9 C1 11.9(4) . .
K1 C8 C9 C1 65.2(2) . .
C7 C8 C9 K1 -53.2(3) . .
C12 O1 C11 C10 177.6(2) . .
K1 O1 C11 C10 9.1(3) . .
K1 C10 C11 O1 -5.85(16) . .
C11 O1 C12 C13 178.6(2) . .
K1 O1 C12 C13 -12.9(3) . .
O1 C12 C13 K1 8.30(17) . .
